data_7217386
loop_
_publ_author_name
'Wang, Ying'
'Pan, Shilie'
'Han, Shujuan'
'Zhang, Bingbing'
'Dong, Lingyun'
'Zhang, Min'
'Yang, Zhihua'

_publ_section_title
;
 K7B2P5O19: a novel alkali metal borophosphate with zero dimensional
 [B2P5O19]7&#x2212;anionic units
;
_journal_issue 30
_journal_name_full CrystEngComm
_journal_page_first 6848
_journal_paper_doi 10.1039/C4CE00917G
_journal_volume 16
_journal_year 2014
_chemical_formula_sum 'B2 K7 O19 P5'
_chemical_formula_weight 754.17
_chemical_name_systematic
; 
 ? 
;
_space_group_IT_number 2
_symmetry_cell_setting triclinic
_symmetry_space_group_name_Hall '-P 1'
_symmetry_space_group_name_H-M 'P -1'
_atom_sites_solution_primary direct
_atom_sites_solution_secondary difmap
_audit_creation_method SHELXL-97
_cell_angle_alpha 91.086(5)
_cell_angle_beta 101.528(5)
_cell_angle_gamma 118.691(4)
_cell_formula_units_Z 2
_cell_length_a 9.9795(8)
_cell_length_b 10.1903(8)
_cell_length_c 11.6966(9)
_cell_measurement_reflns_used 5932
_cell_measurement_temperature 296(2)
_cell_measurement_theta_max 27.37
_cell_measurement_theta_min 2.36
_cell_volume 1013.21(15)
_computing_cell_refinement 'Bruker SMART'
_computing_data_collection 'Bruker SMART'
_computing_data_reduction 'Bruker SAINT'
_computing_molecular_graphics 'Bruker SHELXTL'
_computing_publication_material 'Bruker SHELXTL'
_computing_structure_refinement 'SHELXL-97 (Sheldrick, 1997)'
_computing_structure_solution 'SHELXS-97 (Sheldrick, 1990)'
_diffrn_ambient_temperature 296(2)
_diffrn_measured_fraction_theta_full 0.992
_diffrn_measured_fraction_theta_max 0.992
_diffrn_measurement_device_type 'CCD area detector'
_diffrn_measurement_method 'phi and omega scans'
_diffrn_radiation_monochromator graphite
_diffrn_radiation_source 'fine-focus sealed tube'
_diffrn_radiation_type MoK\a
_diffrn_radiation_wavelength 0.71073
_diffrn_reflns_av_R_equivalents 0.0412
_diffrn_reflns_av_sigmaI/netI 0.0437
_diffrn_reflns_limit_h_max 12
_diffrn_reflns_limit_h_min -12
_diffrn_reflns_limit_k_max 13
_diffrn_reflns_limit_k_min -13
_diffrn_reflns_limit_l_max 15
_diffrn_reflns_limit_l_min -15
_diffrn_reflns_number 18859
_diffrn_reflns_theta_full 27.49
_diffrn_reflns_theta_max 27.49
_diffrn_reflns_theta_min 2.36
_exptl_absorpt_coefficient_mu 1.980
_exptl_absorpt_correction_T_max 0.9968
_exptl_absorpt_correction_T_min 0.8819
_exptl_absorpt_correction_type numerical
_exptl_absorpt_process_details face-indexed
_exptl_crystal_colour colorless
_exptl_crystal_density_diffrn 2.472
_exptl_crystal_density_method 'not measured'
_exptl_crystal_description block
_exptl_crystal_F_000 740
_exptl_crystal_size_max 0.144
_exptl_crystal_size_mid 0.139
_exptl_crystal_size_min 0.123
_refine_diff_density_max 0.938
_refine_diff_density_min -0.692
_refine_diff_density_rms 0.114
_refine_ls_extinction_method none
_refine_ls_goodness_of_fit_ref 1.111
_refine_ls_matrix_type full
_refine_ls_number_parameters 305
_refine_ls_number_reflns 4616
_refine_ls_number_restraints 6
_refine_ls_restrained_S_all 1.133
_refine_ls_R_factor_all 0.0583
_refine_ls_R_factor_gt 0.0401
_refine_ls_shift/su_max 0.001
_refine_ls_shift/su_mean 0.000
_refine_ls_structure_factor_coef Fsqd
_refine_ls_weighting_details 'calc w=1/[\s^2^(Fo^2^)+(0.0473P)^2^+0.4359P] where P=(Fo^2^+2Fc^2^)/3'
_refine_ls_weighting_scheme calc
_refine_ls_wR_factor_gt 0.0939
_refine_ls_wR_factor_ref 0.1016
_reflns_number_gt 3504
_reflns_number_total 4616
_reflns_threshold_expression >2sigma(I)
_cod_duplicate_entry 7216556
_cod_data_source_file c4ce00917g2.cif
_cod_data_source_block 1
_cod_depositor_comments
;
The following automatic conversions were performed:

'_symmetry_cell_setting' value 'Triclinic' changed to 'triclinic'
according to
/usr/data/users/saulius/crontab/automatic-downloads/current/RSC/lib/dictionaries/cif_core.dic
dictionary named 'cif_core.dic' version 2.4.2 from
2011-04-26.

'_exptl_absorpt_correction_type' value 'Numerical'
changed to 'numerical' according to
/usr/data/users/saulius/crontab/automatic-downloads/current/RSC/lib/dictionaries/cif_core.dic
dictionary named 'cif_core.dic' version 2.4.2 from 2011-04-26.

Automatic conversion script
Id: cif_fix_values 2281 2013-09-26 08:29:07Z andrius 
;
_cod_original_cell_volume 1013.21(14)
_cod_original_sg_symbol_H-M P-1
_cod_database_code 7217386

loop_
_symmetry_equiv_pos_as_xyz
'x, y, z'
'-x, -y, -z'

loop_
_atom_site_label
_atom_site_type_symbol
_atom_site_fract_x
_atom_site_fract_y
_atom_site_fract_z
_atom_site_U_iso_or_equiv
_atom_site_adp_type
_atom_site_occupancy
_atom_site_symmetry_multiplicity
_atom_site_calc_flag
_atom_site_refinement_flags
K1 K 0.97184(10) 0.63451(9) -0.11947(8) 0.0341(2) Uani 1 1 d .
K2 K 0.93436(10) 0.86181(10) 0.38256(8) 0.0362(2) Uani 1 1 d .
K3 K 0.71422(9) 1.03644(8) 0.20652(7) 0.02425(18) Uani 1 1 d .
K4 K 1.0000 1.0000 0.0000 0.0334(3) Uani 1 2 d S
K5 K 0.46315(10) 1.24252(9) 0.09748(7) 0.0284(2) Uani 1 1 d .
K6 K 0.44522(10) 0.61650(9) 0.20292(7) 0.0313(2) Uani 1 1 d .
K7 K 0.75076(11) 1.26835(10) 0.50227(8) 0.0375(2) Uani 1 1 d .
K8 K 0.5623(2) 0.50999(17) 0.47911(16) 0.0348(6) Uani 0.495(3) 1 d P
B1 B 0.7068(4) 1.0161(4) 0.7153(3) 0.0180(8) Uani 1 1 d .
B2 B 0.9228(4) 1.2817(4) 0.7967(3) 0.0192(8) Uani 1 1 d .
P1 P 0.77286(10) 0.65898(9) 0.10321(8) 0.0197(2) Uani 1 1 d .
P2 P 0.30751(10) 0.85047(9) 0.09557(8) 0.01757(19) Uani 1 1 d .
P3 P 0.84006(11) 1.49149(9) 0.28509(9) 0.0239(2) Uani 1 1 d .
P4 P 0.65498(11) 0.88371(9) 0.49810(8) 0.0195(2) Uani 1 1 d .
P5 P 1.20171(10) 1.19971(9) 0.29221(8) 0.0189(2) Uani 1 1 d .
O1 O 0.1794(3) 0.7019(2) 0.1354(2) 0.0207(5) Uani 1 1 d .
O2 O 0.2265(3) 0.9051(3) 0.0039(2) 0.0258(6) Uani 1 1 d .
O3 O 0.3895(2) 0.9677(2) 0.2128(2) 0.0178(5) Uani 1 1 d .
O4 O 0.4274(3) 0.8179(3) 0.0660(2) 0.0271(6) Uani 1 1 d .
O5 O 0.5165(3) 0.7476(3) 0.4256(2) 0.0328(6) Uani 1 1 d .
O6 O 0.7342(4) 0.7668(3) 0.1523(3) 0.0458(8) Uani 1 1 d .
O7 O 0.9518(3) 0.7289(3) 0.1172(3) 0.0395(7) Uani 1 1 d .
O8 O 0.6942(4) 0.5966(5) -0.0202(3) 0.0715(12) Uani 1 1 d .
O9 O 0.7315(3) 0.5249(4) 0.1813(3) 0.0647(12) Uani 1 1 d .
O10 O 1.2467(3) 1.0947(3) 0.2320(2) 0.0280(6) Uani 1 1 d .
O11 O 1.2239(3) 1.1664(3) 0.4278(2) 0.0273(6) Uani 1 1 d .
O12 O 1.3117(4) 1.3595(3) 0.2892(3) 0.0518(9) Uani 1 1 d .
O13 O 1.0330(3) 1.1475(4) 0.2469(3) 0.0430(7) Uani 1 1 d .
O14 O 0.7577(3) 1.0054(3) 0.4361(2) 0.0293(6) Uani 1 1 d .
O15 O 0.8391(3) 1.1561(3) 0.7066(2) 0.0268(6) Uani 1 1 d .
O16 O 0.6040(3) 0.9427(2) 0.5956(2) 0.0205(5) Uani 1 1 d .
O17 O 0.8439(5) 1.5595(4) 0.3983(3) 0.0716(11) Uani 1 1 d U
O18 O 1.0044(3) 1.5746(3) 0.2540(2) 0.0262(6) Uani 1 1 d .
O19 O 0.7768(3) 1.3271(3) 0.2675(2) 0.0319(6) Uani 1 1 d .

loop_
_atom_site_aniso_label
_atom_site_aniso_U_11
_atom_site_aniso_U_22
_atom_site_aniso_U_33
_atom_site_aniso_U_23
_atom_site_aniso_U_13
_atom_site_aniso_U_12
K1 0.0335(5) 0.0241(4) 0.0388(5) 0.0005(4) 0.0052(4) 0.0112(4)
K2 0.0261(4) 0.0325(5) 0.0440(6) -0.0102(4) 0.0106(4) 0.0095(4)
K3 0.0240(4) 0.0231(4) 0.0213(4) 0.0039(3) 0.0059(3) 0.0081(3)
K4 0.0302(7) 0.0239(6) 0.0433(8) 0.0054(5) 0.0045(6) 0.0128(5)
K5 0.0299(4) 0.0276(4) 0.0300(5) 0.0052(3) 0.0124(4) 0.0140(3)
K6 0.0348(5) 0.0218(4) 0.0267(5) 0.0034(3) 0.0090(4) 0.0051(3)
K7 0.0485(6) 0.0367(5) 0.0325(5) 0.0127(4) 0.0142(4) 0.0230(4)
K8 0.0472(12) 0.0179(9) 0.0287(11) 0.0011(7) 0.0000(8) 0.0115(8)
B1 0.0184(19) 0.0166(17) 0.018(2) 0.0036(15) 0.0072(16) 0.0072(15)
B2 0.0145(18) 0.0187(18) 0.021(2) 0.0065(15) 0.0047(16) 0.0057(15)
P1 0.0161(4) 0.0177(4) 0.0224(5) 0.0020(3) 0.0035(4) 0.0064(4)
P2 0.0160(4) 0.0163(4) 0.0184(5) 0.0010(3) 0.0056(4) 0.0060(3)
P3 0.0283(5) 0.0149(4) 0.0284(5) 0.0074(4) 0.0145(4) 0.0076(4)
P4 0.0249(5) 0.0182(4) 0.0157(5) 0.0031(3) 0.0045(4) 0.0110(4)
P5 0.0205(5) 0.0151(4) 0.0191(5) 0.0026(3) 0.0029(4) 0.0079(4)
O1 0.0191(12) 0.0147(11) 0.0262(13) 0.0019(10) 0.0078(10) 0.0058(10)
O2 0.0257(14) 0.0301(13) 0.0200(13) 0.0065(11) 0.0057(11) 0.0123(11)
O3 0.0152(12) 0.0174(11) 0.0181(12) -0.0001(9) 0.0058(10) 0.0053(9)
O4 0.0227(13) 0.0293(13) 0.0315(15) 0.0002(11) 0.0100(12) 0.0134(11)
O5 0.0364(16) 0.0248(13) 0.0262(15) -0.0049(11) -0.0008(12) 0.0099(12)
O6 0.0491(19) 0.0394(16) 0.061(2) -0.0009(15) 0.0148(17) 0.0309(15)
O7 0.0176(13) 0.0442(16) 0.0550(19) 0.0359(15) 0.0117(13) 0.0117(12)
O8 0.071(3) 0.094(3) 0.043(2) -0.031(2) -0.0239(19) 0.051(2)
O9 0.0231(16) 0.061(2) 0.115(3) 0.068(2) 0.0267(18) 0.0195(15)
O10 0.0418(16) 0.0364(14) 0.0196(13) 0.0063(11) 0.0079(12) 0.0298(13)
O11 0.0419(16) 0.0369(14) 0.0173(13) 0.0067(11) 0.0106(12) 0.0290(13)
O12 0.067(2) 0.0190(14) 0.0424(19) 0.0064(13) 0.0056(16) 0.0026(14)
O13 0.0292(16) 0.067(2) 0.0395(18) -0.0003(15) 0.0013(13) 0.0315(15)
O14 0.0355(15) 0.0307(14) 0.0260(14) 0.0112(11) 0.0146(12) 0.0168(12)
O15 0.0226(13) 0.0200(12) 0.0309(15) -0.0011(10) 0.0155(12) 0.0020(10)
O16 0.0223(13) 0.0238(12) 0.0161(12) -0.0005(10) 0.0034(10) 0.0125(10)
O17 0.111(3) 0.0392(17) 0.055(2) -0.0019(15) 0.056(2) 0.0159(17)
O18 0.0184(13) 0.0233(12) 0.0325(15) 0.0161(11) 0.0061(11) 0.0065(10)
O19 0.0350(16) 0.0154(12) 0.0367(16) 0.0057(11) 0.0095(13) 0.0053(11)

loop_
_atom_type_symbol
_atom_type_description
_atom_type_scat_dispersion_real
_atom_type_scat_dispersion_imag
_atom_type_scat_source
B B 0.0013 0.0007 'International Tables Vol C Tables 4.2.6.8 and 6.1.1.4'
O O 0.0106 0.0060 'International Tables Vol C Tables 4.2.6.8 and 6.1.1.4'
P P 0.1023 0.0942 'International Tables Vol C Tables 4.2.6.8 and 6.1.1.4'
K K 0.2009 0.2494 'International Tables Vol C Tables 4.2.6.8 and 6.1.1.4'

loop_
_geom_angle_atom_site_label_1
_geom_angle_atom_site_label_2
_geom_angle_atom_site_label_3
_geom_angle
_geom_angle_site_symmetry_1
_geom_angle_site_symmetry_3
O13 K1 O18 110.70(8) 2_775 2_775
O13 K1 O2 74.75(8) 2_775 1_655
O18 K1 O2 124.79(8) 2_775 1_655
O13 K1 O7 103.32(8) 2_775 .
O18 K1 O7 145.98(8) 2_775 .
O2 K1 O7 63.59(7) 1_655 .
O13 K1 O1 140.60(8) 2_775 2_665
O18 K1 O1 48.03(6) 2_775 2_665
O2 K1 O1 143.77(7) 1_655 2_665
O7 K1 O1 103.80(7) . 2_665
O13 K1 O8 92.64(10) 2_775 .
O18 K1 O8 129.14(9) 2_775 .
O2 K1 O8 104.38(9) 1_655 .
O7 K1 O8 47.42(8) . .
O1 K1 O8 85.20(9) 2_665 .
O13 K1 O1 123.51(8) 2_775 1_655
O18 K1 O1 110.23(7) 2_775 1_655
O2 K1 O1 50.07(6) 1_655 1_655
O7 K1 O1 45.89(7) . 1_655
O1 K1 O1 95.88(6) 2_665 1_655
O8 K1 O1 90.41(8) . 1_655
O13 K1 O12 50.05(8) 2_775 2_775
O18 K1 O12 99.66(8) 2_775 2_775
O2 K1 O12 119.26(8) 1_655 2_775
O7 K1 O12 102.56(8) . 2_775
O1 K1 O12 96.19(7) 2_665 2_775
O8 K1 O12 61.52(9) . 2_775
O1 K1 O12 148.22(8) 1_655 2_775
O13 K1 O19 80.21(8) 2_775 2_775
O18 K1 O19 48.70(6) 2_775 2_775
O2 K1 O19 81.06(7) 1_655 2_775
O7 K1 O19 141.42(7) . 2_775
O1 K1 O19 95.57(6) 2_665 2_775
O8 K1 O19 169.68(9) . 2_775
O1 K1 O19 99.74(7) 1_655 2_775
O12 K1 O19 108.19(8) 2_775 2_775
O13 K1 P5 24.95(6) 2_775 2_775
O18 K1 P5 110.56(6) 2_775 2_775
O2 K1 P5 95.11(6) 1_655 2_775
O7 K1 P5 100.44(6) . 2_775
O1 K1 P5 121.02(6) 2_665 2_775
O8 K1 P5 73.50(8) . 2_775
O1 K1 P5 137.23(5) 1_655 2_775
O12 K1 P5 25.65(5) 2_775 2_775
O19 K1 P5 97.47(5) 2_775 2_775
O13 K1 P2 99.70(7) 2_775 1_655
O18 K1 P2 112.27(6) 2_775 1_655
O2 K1 P2 25.20(5) 1_655 1_655
O7 K1 P2 59.73(5) . 1_655
O1 K1 P2 118.59(5) 2_665 1_655
O8 K1 P2 106.99(7) . 1_655
O1 K1 P2 27.74(4) 1_655 1_655
O12 K1 P2 143.16(6) 2_775 1_655
O19 K1 P2 81.72(5) 2_775 1_655
P5 K1 P2 120.13(3) 2_775 1_655
O13 K1 B2 131.67(9) 2_775 1_544
O18 K1 B2 24.15(8) 2_775 1_544
O2 K1 B2 133.98(9) 1_655 1_544
O7 K1 B2 123.60(8) . 1_544
O1 K1 B2 24.95(7) 2_665 1_544
O8 K1 B2 109.81(10) . 1_544
O1 K1 B2 99.30(8) 1_655 1_544
O12 K1 B2 103.96(9) 2_775 1_544
O19 K1 B2 70.62(7) 2_775 1_544
P5 K1 B2 123.34(7) 2_775 1_544
P2 K1 B2 112.72(7) 1_655 1_544
O15 K2 O17 80.52(9) 2_776 1_545
O15 K2 O6 89.13(8) 2_776 .
O17 K2 O6 87.46(10) 1_545 .
O15 K2 O11 150.72(9) 2_776 2_776
O17 K2 O11 83.99(8) 1_545 2_776
O6 K2 O11 114.92(8) . 2_776
O15 K2 O14 154.85(8) 2_776 .
O17 K2 O14 124.13(10) 1_545 .
O6 K2 O14 87.31(8) . .
O11 K2 O14 49.35(7) 2_776 .
O15 K2 O11 70.70(7) 2_776 .
O17 K2 O11 140.56(11) 1_545 .
O6 K2 O11 117.64(8) . .
O11 K2 O11 108.51(6) 2_776 .
O14 K2 O11 89.03(7) . .
O15 K2 O14 68.72(7) 2_776 2_776
O17 K2 O14 97.07(11) 1_545 2_776
O6 K2 O14 156.15(8) . 2_776
O11 K2 O14 88.88(7) 2_776 2_776
O14 K2 O14 108.82(7) . 2_776
O11 K2 O14 47.82(7) . 2_776
O15 K2 O13 81.75(8) 2_776 .
O17 K2 O13 153.09(9) 1_545 .
O6 K2 O13 72.18(8) . .
O11 K2 O13 120.20(7) 2_776 .
O14 K2 O13 73.46(7) . .
O11 K2 O13 47.44(7) . .
O14 K2 O13 95.14(7) 2_776 .
O15 K2 B2 23.65(8) 2_776 2_776
O17 K2 B2 66.71(9) 1_545 2_776
O6 K2 B2 70.15(9) . 2_776
O11 K2 B2 150.32(8) 2_776 2_776
O14 K2 B2 155.22(9) . 2_776
O11 K2 B2 92.40(8) . 2_776
O14 K2 B2 90.09(8) 2_776 2_776
O13 K2 B2 89.44(8) . 2_776
O15 K2 K2 116.68(6) 2_776 2_776
O17 K2 K2 125.59(9) 1_545 2_776
O6 K2 K2 139.29(7) . 2_776
O11 K2 K2 55.38(6) 2_776 2_776
O14 K2 K2 55.64(6) . 2_776
O11 K2 K2 53.13(5) . 2_776
O14 K2 K2 53.18(5) 2_776 2_776
O13 K2 K2 80.64(6) . 2_776
B2 K2 K2 140.29(7) 2_776 2_776
O15 K2 P3 65.59(5) 2_776 1_545
O17 K2 P3 23.35(7) 1_545 1_545
O6 K2 P3 70.32(6) . 1_545
O11 K2 P3 105.47(6) 2_776 1_545
O14 K2 P3 135.31(6) . 1_545
O11 K2 P3 135.52(5) . 1_545
O14 K2 P3 106.18(6) 2_776 1_545
O13 K2 P3 129.75(6) . 1_545
B2 K2 P3 46.77(6) 2_776 1_545
K2 K2 P3 147.59(5) 2_776 1_545
O15 K2 P4 58.44(5) 2_776 2_776
O17 K2 P4 114.09(10) 1_545 2_776
O6 K2 P4 134.56(7) . 2_776
O11 K2 P4 107.10(6) 2_776 2_776
O14 K2 P4 108.57(6) . 2_776
O11 K2 P4 26.87(5) . 2_776
O14 K2 P4 24.20(5) 2_776 2_776
O13 K2 P4 72.33(5) . 2_776
B2 K2 P4 82.07(7) 2_776 2_776
K2 K2 P4 58.25(3) 2_776 2_776
P3 K2 P4 114.74(3) 1_545 2_776
O2 K3 O14 160.61(8) 2_675 .
O2 K3 O13 76.39(8) 2_675 .
O14 K3 O13 84.28(9) . .
O2 K3 O19 92.26(8) 2_675 .
O14 K3 O19 88.58(8) . .
O13 K3 O19 88.04(9) . .
O2 K3 O4 80.82(8) 2_675 .
O14 K3 O4 114.91(8) . .
O13 K3 O4 142.80(8) . .
O19 K3 O4 122.13(8) . .
O2 K3 O6 83.94(9) 2_675 .
O14 K3 O6 90.44(9) . .
O13 K3 O6 77.50(9) . .
O19 K3 O6 165.53(9) . .
O4 K3 O6 71.14(8) . .
O2 K3 O3 112.41(7) 2_675 .
O14 K3 O3 86.88(7) . .
O13 K3 O3 166.40(8) . .
O19 K3 O3 81.42(7) . .
O4 K3 O3 50.75(6) . .
O6 K3 O3 112.94(8) . .
O2 K3 K1 49.37(5) 2_675 2_775
O14 K3 K1 116.79(6) . 2_775
O13 K3 K1 47.47(7) . 2_775
O19 K3 K1 57.80(6) . 2_775
O4 K3 K1 128.24(6) . 2_775
O6 K3 K1 110.32(7) . 2_775
O3 K3 K1 130.00(5) . 2_775
O2 K3 P2 18.82(5) 2_675 2_675
O14 K3 P2 170.33(6) . 2_675
O13 K3 P2 92.04(7) . 2_675
O19 K3 P2 82.34(6) . 2_675
O4 K3 P2 73.15(6) . 2_675
O6 K3 P2 97.51(7) . 2_675
O3 K3 P2 95.03(5) . 2_675
K1 K3 P2 55.17(2) 2_775 2_675
O2 K3 K5 50.54(5) 2_675 2_675
O14 K3 K5 135.71(6) . 2_675
O13 K3 K5 104.15(7) . 2_675
O19 K3 K5 134.35(6) . 2_675
O4 K3 K5 39.65(5) . 2_675
O6 K3 K5 51.13(7) . 2_675
O3 K3 K5 89.39(5) . 2_675
K1 K3 K5 98.98(3) 2_775 2_675
P2 K3 K5 53.89(2) 2_675 2_675
O2 K4 O2 180.00(7) 2_675 1_655
O2 K4 O7 63.11(7) 2_675 2_775
O2 K4 O7 116.88(7) 1_655 2_775
O2 K4 O7 116.89(7) 2_675 .
O2 K4 O7 63.11(7) 1_655 .
O7 K4 O7 180.0 2_775 .
O2 K4 O10 114.88(7) 2_675 .
O2 K4 O10 65.12(7) 1_655 .
O7 K4 O10 109.70(7) 2_775 .
O7 K4 O10 70.30(7) . .
O2 K4 O10 65.12(7) 2_675 2_775
O2 K4 O10 114.88(7) 1_655 2_775
O7 K4 O10 70.30(7) 2_775 2_775
O7 K4 O10 109.70(7) . 2_775
O10 K4 O10 180.0 . 2_775
O2 K4 O13 68.06(7) 2_675 .
O2 K4 O13 111.94(7) 1_655 .
O7 K4 O13 94.52(9) 2_775 .
O7 K4 O13 85.48(9) . .
O10 K4 O13 47.31(7) . .
O10 K4 O13 132.69(7) 2_775 .
O2 K4 O13 111.94(7) 2_675 2_775
O2 K4 O13 68.06(7) 1_655 2_775
O7 K4 O13 85.48(9) 2_775 2_775
O7 K4 O13 94.52(9) . 2_775
O10 K4 O13 132.69(7) . 2_775
O10 K4 O13 47.31(7) 2_775 2_775
O13 K4 O13 180.0 . 2_775
O2 K4 P1 87.07(5) 2_675 2_775
O2 K4 P1 92.93(5) 1_655 2_775
O7 K4 P1 25.83(5) 2_775 2_775
O7 K4 P1 154.17(5) . 2_775
O10 K4 P1 91.56(5) . 2_775
O10 K4 P1 88.44(5) 2_775 2_775
O13 K4 P1 95.69(6) . 2_775
O13 K4 P1 84.31(6) 2_775 2_775
O2 K4 P5 90.20(5) 2_675 2_775
O2 K4 P5 89.80(5) 1_655 2_775
O7 K4 P5 83.90(6) 2_775 2_775
O7 K4 P5 96.10(6) . 2_775
O10 K4 P5 154.69(5) . 2_775
O10 K4 P5 25.31(5) 2_775 2_775
O13 K4 P5 155.98(5) . 2_775
O13 K4 P5 24.02(5) 2_775 2_775
P1 K4 P5 93.15(2) 2_775 2_775
O2 K4 K1 46.86(5) 2_675 2_775
O2 K4 K1 133.14(5) 1_655 2_775
O7 K4 K1 50.39(6) 2_775 2_775
O7 K4 K1 129.61(6) . 2_775
O10 K4 K1 77.66(5) . 2_775
O10 K4 K1 102.34(5) 2_775 2_775
O13 K4 K1 44.70(6) . 2_775
O13 K4 K1 135.30(6) 2_775 2_775
P1 K4 K1 59.53(2) 2_775 2_775
P5 K4 K1 125.68(2) 2_775 2_775
O2 K4 K5 128.75(5) 2_675 1_655
O2 K4 K5 51.25(5) 1_655 1_655
O7 K4 K5 80.47(5) 2_775 1_655
O7 K4 K5 99.53(5) . 1_655
O10 K4 K5 44.57(5) . 1_655
O10 K4 K5 135.43(5) 2_775 1_655
O13 K4 K5 81.14(5) . 1_655
O13 K4 K5 98.86(5) 2_775 1_655
P1 K4 K5 55.472(19) 2_775 1_655
P5 K4 K5 121.919(19) 2_775 1_655
K1 K4 K5 82.375(19) 2_775 1_655
O4 K5 O10 139.92(8) 2_675 1_455
O4 K5 O9 94.07(10) 2_675 1_565
O10 K5 O9 122.02(10) 1_455 1_565
O4 K5 O8 111.59(10) 2_675 2_675
O10 K5 O8 89.31(11) 1_455 2_675
O9 K5 O8 86.38(10) 1_565 2_675
O4 K5 O3 98.02(7) 2_675 .
O10 K5 O3 48.76(6) 1_455 .
O9 K5 O3 124.40(8) 1_565 .
O8 K5 O3 135.91(11) 2_675 .
O4 K5 O19 87.28(8) 2_675 .
O10 K5 O19 102.69(7) 1_455 .
O9 K5 O19 49.41(7) 1_565 .
O8 K5 O19 133.89(9) 2_675 .
O3 K5 O19 77.16(6) . .
O4 K5 O2 76.02(7) 2_675 .
O10 K5 O2 65.13(7) 1_455 .
O9 K5 O2 165.96(9) 1_565 .
O8 K5 O2 106.40(9) 2_675 .
O3 K5 O2 49.16(6) . .
O19 K5 O2 119.13(7) . .
O4 K5 O6 69.80(8) 2_675 2_675
O10 K5 O6 106.20(8) 1_455 2_675
O9 K5 O6 113.03(9) 1_565 2_675
O8 K5 O6 48.58(8) 2_675 2_675
O3 K5 O6 122.12(7) . 2_675
O19 K5 O6 151.08(8) . 2_675
O2 K5 O6 73.28(7) . 2_675
O4 K5 O12 171.62(8) 2_675 1_455
O10 K5 O12 46.01(7) 1_455 1_455
O9 K5 O12 83.49(9) 1_565 1_455
O8 K5 O12 60.33(10) 2_675 1_455
O3 K5 O12 89.94(6) . 1_455
O19 K5 O12 97.10(8) . 1_455
O2 K5 O12 107.69(7) . 1_455
O6 K5 O12 103.72(8) 2_675 1_455
O4 K5 B1 121.90(9) 2_675 2_676
O10 K5 B1 25.03(8) 1_455 2_676
O9 K5 B1 122.05(10) 1_565 2_676
O8 K5 B1 114.30(11) 2_675 2_676
O3 K5 B1 24.65(7) . 2_676
O19 K5 B1 85.66(8) . 2_676
O2 K5 B1 58.42(8) . 2_676
O6 K5 B1 121.11(9) 2_675 2_676
O12 K5 B1 65.76(8) 1_455 2_676
O4 K5 P1 91.92(6) 2_675 2_675
O10 K5 P1 96.80(6) 1_455 2_675
O9 K5 P1 101.35(7) 1_565 2_675
O8 K5 P1 23.83(7) 2_675 2_675
O3 K5 P1 131.97(5) . 2_675
O19 K5 P1 150.52(5) . 2_675
O2 K5 P1 89.07(5) . 2_675
O6 K5 P1 24.84(5) 2_675 2_675
O12 K5 P1 80.74(6) 1_455 2_675
B1 K5 P1 119.01(7) 2_676 2_675
O4 K5 P5 160.85(6) 2_675 1_455
O10 K5 P5 22.85(5) 1_455 1_455
O9 K5 P5 105.01(9) 1_565 1_455
O8 K5 P5 71.90(9) 2_675 1_455
O3 K5 P5 70.02(5) . 1_455
O19 K5 P5 103.83(6) . 1_455
O2 K5 P5 84.91(5) . 1_455
O6 K5 P5 103.24(6) 2_675 1_455
O12 K5 P5 23.55(5) 1_455 1_455
B1 K5 P5 45.39(6) 2_676 1_455
P1 K5 P5 85.94(3) 2_675 1_455
O12 K6 O8 74.20(12) 1_445 2_665
O12 K6 O4 151.08(10) 1_445 .
O8 K6 O4 90.87(11) 2_665 .
O12 K6 O5 85.27(9) 1_445 .
O8 K6 O5 158.70(12) 2_665 .
O4 K6 O5 105.09(8) . .
O12 K6 O6 130.11(11) 1_445 .
O8 K6 O6 97.48(12) 2_665 .
O4 K6 O6 75.46(8) . .
O5 K6 O6 100.10(9) . .
O12 K6 O1 104.37(9) 1_445 .
O8 K6 O1 90.31(9) 2_665 .
O4 K6 O1 50.04(7) . .
O5 K6 O1 89.36(8) . .
O6 K6 O1 125.09(8) . .
O12 K6 K1 58.27(8) 1_445 2_665
O8 K6 K1 56.72(9) 2_665 2_665
O4 K6 K1 92.81(6) . 2_665
O5 K6 K1 107.54(6) . 2_665
O6 K6 K1 152.00(8) . 2_665
O1 K6 K1 52.35(4) . 2_665
O12 K6 K5 138.70(7) 1_445 2_675
O8 K6 K5 65.16(10) 2_665 2_675
O4 K6 K5 40.70(5) . 2_675
O5 K6 K5 135.85(6) . 2_675
O6 K6 K5 52.78(7) . 2_675
O1 K6 K5 83.44(5) . 2_675
K1 K6 K5 102.05(3) 2_665 2_675
O12 K6 K8 43.86(7) 1_445 2_666
O8 K6 K8 117.85(10) 2_665 2_666
O4 K6 K8 145.08(6) . 2_666
O5 K6 K8 42.56(6) . 2_666
O6 K6 K8 116.43(8) . 2_666
O1 K6 K8 106.81(6) . 2_666
K1 K6 K8 87.80(3) 2_665 2_666
K5 K6 K8 168.94(4) 2_675 2_666
O12 K6 K5 56.52(8) 1_445 1_545
O8 K6 K5 43.28(8) 2_665 1_545
O4 K6 K5 126.10(6) . 1_545
O5 K6 K5 127.39(6) . 1_545
O6 K6 K5 83.42(6) . 1_545
O1 K6 K5 131.12(5) . 1_545
K1 K6 K5 83.37(2) 2_665 1_545
K5 K6 K5 87.49(2) 2_675 1_545
K8 K6 K5 88.68(3) 2_666 1_545
O12 K6 K7 77.00(8) 1_445 2_676
O8 K6 K7 131.33(10) 2_665 2_676
O4 K6 K7 96.14(6) . 2_676
O5 K6 K7 34.53(6) . 2_676
O6 K6 K7 130.93(7) . 2_676
O1 K6 K7 60.20(5) . 2_676
K1 K6 K7 74.82(2) 2_665 2_676
K5 K6 K7 136.84(3) 2_675 2_676
K8 K6 K7 50.42(3) 2_666 2_676
K5 K6 K7 133.33(2) 1_545 2_676
O14 K7 O15 70.53(7) . .
O14 K7 O19 84.29(7) . .
O15 K7 O19 147.88(8) . .
O14 K7 O5 121.24(8) . 2_676
O15 K7 O5 92.75(8) . 2_676
O19 K7 O5 117.78(8) . 2_676
O14 K7 O17 132.32(8) . .
O15 K7 O17 140.77(10) . .
O19 K7 O17 50.65(8) . .
O5 K7 O17 96.40(9) 2_676 .
O14 K7 O16 81.34(7) . 2_676
O15 K7 O16 106.46(7) . 2_676
O19 K7 O16 88.44(7) . 2_676
O5 K7 O16 49.09(7) 2_676 2_676
O17 K7 O16 108.30(10) . 2_676
O14 K7 O18 107.91(8) . 2_786
O15 K7 O18 46.74(6) . 2_786
O19 K7 O18 130.84(7) . 2_786
O5 K7 O18 96.57(7) 2_676 2_786
O17 K7 O18 94.24(9) . 2_786
O16 K7 O18 139.65(7) 2_676 2_786
O14 K7 P4 101.08(6) . 2_676
O15 K7 P4 97.78(5) . 2_676
O19 K7 P4 106.58(6) . 2_676
O5 K7 P4 23.64(5) 2_676 2_676
O17 K7 P4 105.70(9) . 2_676
O16 K7 P4 25.69(4) 2_676 2_676
O18 K7 P4 116.72(5) 2_786 2_676
O14 K7 K8 152.17(7) . 1_565
O15 K7 K8 127.00(6) . 1_565
O19 K7 K8 84.21(6) . 1_565
O5 K7 K8 45.74(6) 2_676 1_565
O17 K7 K8 50.67(8) . 1_565
O16 K7 K8 73.10(5) 2_676 1_565
O18 K7 K8 98.77(6) 2_786 1_565
P4 K7 K8 58.55(3) 2_676 1_565
O14 K7 P3 102.05(6) . 2_786
O15 K7 P3 59.83(5) . 2_786
O19 K7 P3 108.85(6) . 2_786
O5 K7 P3 117.34(6) 2_676 2_786
O17 K7 P3 82.26(9) . 2_786
O16 K7 P3 162.57(5) 2_676 2_786
O18 K7 P3 23.03(5) 2_786 2_786
P4 K7 P3 139.14(3) 2_676 2_786
K8 K7 P3 105.64(4) 1_565 2_786
O14 K7 K2 49.04(6) . 2_776
O15 K7 K2 43.73(5) . 2_776
O19 K7 K2 104.49(6) . 2_776
O5 K7 K2 136.03(6) 2_676 2_776
O17 K7 K2 120.75(9) . 2_776
O16 K7 K2 125.65(5) 2_676 2_776
O18 K7 K2 60.79(5) 2_786 2_776
P4 K7 K2 133.49(3) 2_676 2_776
K8 K7 K2 158.78(4) 1_565 2_776
P3 K7 K2 53.36(2) 2_786 2_776
O14 K7 K6 131.23(6) . 2_676
O15 K7 K6 72.63(5) . 2_676
O19 K7 K6 139.08(6) . 2_676
O5 K7 K6 32.00(5) 2_676 2_676
O17 K7 K6 96.32(7) . 2_676
O16 K7 K6 79.63(5) 2_676 2_676
O18 K7 K6 64.63(5) 2_786 2_676
P4 K7 K6 54.05(2) 2_676 2_676
K8 K7 K6 54.87(3) 1_565 2_676
P3 K7 K6 85.55(3) 2_786 2_676
K2 K7 K6 114.31(3) 2_776 2_676
K8 K8 O5 77.37(15) 2_666 2_666
K8 K8 O5 73.76(15) 2_666 .
O5 K8 O5 151.13(8) 2_666 .
K8 K8 O12 76.35(16) 2_666 1_445
O5 K8 O12 90.67(9) 2_666 1_445
O5 K8 O12 82.63(10) . 1_445
K8 K8 O12 75.15(16) 2_666 2_776
O5 K8 O12 83.17(9) 2_666 2_776
O5 K8 O12 89.44(10) . 2_776
O12 K8 O12 151.51(8) 1_445 2_776
K8 K8 O17 177.5(2) 2_666 1_545
O5 K8 O17 102.22(11) 2_666 1_545
O5 K8 O17 106.62(11) . 1_545
O12 K8 O17 106.18(12) 1_445 1_545
O12 K8 O17 102.31(12) 2_776 1_545
K8 K8 O11 98.31(15) 2_666 2_776
O5 K8 O11 133.67(10) 2_666 2_776
O5 K8 O11 52.56(8) . 2_776
O12 K8 O11 133.76(10) 1_445 2_776
O12 K8 O11 51.90(8) 2_776 2_776
O17 K8 O11 80.13(9) 1_545 2_776
K8 K8 P5 87.67(14) 2_666 2_776
O5 K8 P5 106.14(8) 2_666 2_776
O5 K8 P5 72.93(7) . 2_776
O12 K8 P5 153.80(9) 1_445 2_776
O12 K8 P5 24.15(6) 2_776 2_776
O17 K8 P5 90.04(8) 1_545 2_776
O11 K8 P5 27.95(5) 2_776 2_776
K8 K8 P4 73.76(13) 2_666 2_666
O5 K8 P4 22.11(6) 2_666 2_666
O5 K8 P4 140.64(9) . 2_666
O12 K8 P4 68.58(7) 1_445 2_666
O12 K8 P4 103.07(8) 2_776 2_666
O17 K8 P4 106.82(8) 1_545 2_666
O11 K8 P4 154.87(8) 2_776 2_666
P5 K8 P4 126.92(6) 2_776 2_666
K8 K8 P5 70.67(14) 2_666 1_445
O5 K8 P5 69.92(7) 2_666 1_445
O5 K8 P5 100.02(8) . 1_445
O12 K8 P5 20.84(6) 1_445 1_445
O12 K8 P5 140.09(9) 2_776 1_445
O17 K8 P5 111.62(8) 1_545 1_445
O11 K8 P5 152.57(8) 2_776 1_445
P5 K8 P5 158.34(6) 2_776 1_445
P4 K8 P5 47.89(3) 2_666 1_445
K8 K8 K7 127.61(15) 2_666 1_545
O5 K8 K7 50.27(7) 2_666 1_545
O5 K8 K7 158.57(9) . 1_545
O12 K8 K7 102.58(8) 1_445 1_545
O12 K8 K7 94.76(9) 2_776 1_545
O17 K8 K7 51.96(8) 1_545 1_545
O11 K8 K7 115.45(7) 2_776 1_545
P5 K8 K7 103.62(5) 2_776 1_545
P4 K8 K7 58.47(3) 2_666 1_545
P5 K8 K7 90.18(4) 1_445 1_545
K8 K8 K6 63.94(14) 2_666 2_666
O5 K8 K6 42.77(6) 2_666 2_666
O5 K8 K6 120.32(8) . 2_666
O12 K8 K6 122.41(8) 1_445 2_666
O12 K8 K6 41.51(6) 2_776 2_666
O17 K8 K6 114.04(10) 1_545 2_666
O11 K8 K6 93.41(6) 2_776 2_666
P5 K8 K6 65.55(4) 2_776 2_666
P4 K8 K6 61.58(3) 2_666 2_666
P5 K8 K6 103.22(4) 1_445 2_666
K7 K8 K6 74.70(4) 1_545 2_666
O15 B1 O3 113.5(3) . 2_676
O15 B1 O16 109.7(3) . .
O3 B1 O16 107.6(3) 2_676 .
O15 B1 O10 112.8(3) . 2_776
O3 B1 O10 106.2(3) 2_676 2_776
O16 B1 O10 106.7(3) . 2_776
O15 B1 K5 145.2(2) . 2_676
O3 B1 K5 57.80(15) 2_676 2_676
O16 B1 K5 104.86(18) . 2_676
O10 B1 K5 51.14(15) 2_776 2_676
O15 B2 O1 112.9(3) . 2_676
O15 B2 O18 110.9(3) . 2_786
O1 B2 O18 104.9(3) 2_676 2_786
O15 B2 O7 111.9(3) . 2_776
O1 B2 O7 107.0(3) 2_676 2_776
O18 B2 O7 108.9(3) 2_786 2_776
O15 B2 K2 51.01(16) . 2_776
O1 B2 K2 162.9(2) 2_676 2_776
O18 B2 K2 88.17(19) 2_786 2_776
O7 B2 K2 78.2(2) 2_776 2_776
O15 B2 K1 142.8(2) . 1_566
O1 B2 K1 58.74(15) 2_676 1_566
O18 B2 K1 49.35(16) 2_786 1_566
O7 B2 K1 104.9(2) 2_776 1_566
K2 B2 K1 136.66(11) 2_776 1_566
O8 P1 O6 115.2(2) . .
O8 P1 O7 108.5(2) . .
O6 P1 O7 111.38(18) . .
O8 P1 O9 109.3(2) . .
O6 P1 O9 108.5(2) . .
O7 P1 O9 103.42(15) . .
O8 P1 K5 51.09(15) . 2_675
O6 P1 K5 64.38(13) . 2_675
O7 P1 K5 123.63(10) . 2_675
O9 P1 K5 132.17(11) . 2_675
O8 P1 K5 72.90(18) . 1_545
O6 P1 K5 113.58(13) . 1_545
O7 P1 K5 128.68(11) . 1_545
O9 P1 K5 38.85(13) . 1_545
K5 P1 K5 97.68(3) 2_675 1_545
O4 P2 O2 117.85(15) . .
O4 P2 O3 107.29(14) . .
O2 P2 O3 110.09(13) . .
O4 P2 O1 107.93(13) . .
O2 P2 O1 109.36(13) . .
O3 P2 O1 103.33(12) . .
O4 P2 K1 105.27(10) . 1_455
O2 P2 K1 52.93(10) . 1_455
O3 P2 K1 147.44(9) . 1_455
O1 P2 K1 65.44(9) . 1_455
O4 P2 K3 82.77(10) . 2_675
O2 P2 K3 35.12(10) . 2_675
O3 P2 K3 123.60(9) . 2_675
O1 P2 K3 126.63(9) . 2_675
K1 P2 K3 61.34(2) 1_455 2_675
O17 P3 O19 117.66(18) . .
O17 P3 O18 111.44(19) . .
O19 P3 O18 110.06(15) . .
O17 P3 O9 108.6(2) . 1_565
O19 P3 O9 105.60(18) . 1_565
O18 P3 O9 102.16(14) . 1_565
O17 P3 K2 48.77(14) . 1_565
O19 P3 K2 165.20(11) . 1_565
O18 P3 K2 82.97(10) . 1_565
O9 P3 K2 77.37(14) 1_565 1_565
O17 P3 K1 147.80(19) . 2_775
O19 P3 K1 64.48(11) . 2_775
O18 P3 K1 47.81(10) . 2_775
O9 P3 K1 100.80(15) 1_565 2_775
K2 P3 K1 129.78(3) 1_565 2_775
O17 P3 K7 63.34(17) . 2_786
O19 P3 K7 117.10(12) . 2_786
O18 P3 K7 51.94(10) . 2_786
O9 P3 K7 135.24(12) 1_565 2_786
K2 P3 K7 64.91(3) 1_565 2_786
K1 P3 K7 86.60(3) 2_775 2_786
O5 P4 O14 118.10(16) . .
O5 P4 O16 109.46(15) . .
O14 P4 O16 113.41(14) . .
O5 P4 O11 108.61(15) . 2_776
O14 P4 O11 102.36(15) . 2_776
O16 P4 O11 103.53(13) . 2_776
O5 P4 K7 51.31(11) . 2_676
O14 P4 K7 131.09(11) . 2_676
O16 P4 K7 58.91(9) . 2_676
O11 P4 K7 126.55(10) 2_776 2_676
O5 P4 K8 43.01(11) . 2_666
O14 P4 K8 148.67(11) . 2_666
O16 P4 K8 97.78(10) . 2_666
O11 P4 K8 71.67(10) 2_776 2_666
K7 P4 K8 62.98(4) 2_676 2_666
O5 P4 K2 155.52(12) . 2_776
O14 P4 K2 55.87(11) . 2_776
O16 P4 K2 93.59(9) . 2_776
O11 P4 K2 56.09(10) 2_776 2_776
K7 P4 K2 152.48(3) 2_676 2_776
K8 P4 K2 127.75(4) 2_666 2_776
O12 P5 O13 116.85(19) . .
O12 P5 O10 111.50(18) . .
O13 P5 O10 109.75(16) . .
O12 P5 O11 108.45(16) . .
O13 P5 O11 106.55(16) . .
O10 P5 O11 102.65(13) . .
O12 P5 K1 67.82(14) . 2_775
O13 P5 K1 50.95(13) . 2_775
O10 P5 K1 118.41(10) . 2_775
O11 P5 K1 137.45(9) . 2_775
O12 P5 K8 50.08(13) . 2_776
O13 P5 K8 122.78(13) . 2_776
O10 P5 K8 127.14(11) . 2_776
O11 P5 K8 58.94(10) . 2_776
K1 P5 K8 100.00(4) 2_775 2_776
O12 P5 K8 41.57(13) . 1_665
O13 P5 K8 142.06(13) . 1_665
O10 P5 K8 107.90(11) . 1_665
O11 P5 K8 69.05(10) . 1_665
K1 P5 K8 105.61(4) 2_775 1_665
K8 P5 K8 21.66(6) 2_776 1_665
O12 P5 K5 68.60(14) . 1_655
O13 P5 K5 122.48(12) . 1_655
O10 P5 K5 44.16(10) . 1_655
O11 P5 K5 126.63(10) . 1_655
K1 P5 K5 92.66(3) 2_775 1_655
K8 P5 K5 104.00(4) 2_776 1_655
K8 P5 K5 82.78(4) 1_665 1_655
B2 O1 P2 117.8(2) 2_676 .
B2 O1 K1 96.30(17) 2_676 2_665
P2 O1 K1 145.71(12) . 2_665
B2 O1 K1 99.99(19) 2_676 1_455
P2 O1 K1 86.81(10) . 1_455
K1 O1 K1 84.12(6) 2_665 1_455
B2 O1 K6 132.2(2) 2_676 .
P2 O1 K6 86.25(9) . .
K1 O1 K6 71.66(5) 2_665 .
K1 O1 K6 123.32(8) 1_455 .
P2 O2 K3 126.06(14) . 2_675
P2 O2 K1 101.88(12) . 1_455
K3 O2 K1 84.39(7) 2_675 1_455
P2 O2 K4 133.56(13) . 1_455
K3 O2 K4 100.18(8) 2_675 1_455
K1 O2 K4 85.09(7) 1_455 1_455
P2 O2 K5 93.43(11) . .
K3 O2 K5 88.05(7) 2_675 .
K1 O2 K5 164.59(10) 1_455 .
K4 O2 K5 83.05(6) 1_455 .
B1 O3 P2 119.8(2) 2_676 .
B1 O3 K5 97.55(17) 2_676 .
P2 O3 K5 96.75(10) . .
B1 O3 K3 144.9(2) 2_676 .
P2 O3 K3 94.37(10) . .
K5 O3 K3 85.18(6) . .
P2 O4 K5 147.06(16) . 2_675
P2 O4 K6 107.18(13) . .
K5 O4 K6 96.74(8) 2_675 .
P2 O4 K3 105.84(12) . .
K5 O4 K3 97.00(8) 2_675 .
K6 O4 K3 88.29(8) . .
P4 O5 K8 114.88(15) . 2_666
P4 O5 K6 133.47(16) . .
K8 O5 K6 94.67(8) 2_666 .
P4 O5 K8 106.06(14) . .
K8 O5 K8 28.87(8) 2_666 .
K6 O5 K8 82.46(8) . .
P4 O5 K7 105.05(13) . 2_676
K8 O5 K7 83.99(9) 2_666 2_676
K6 O5 K7 113.48(9) . 2_676
K8 O5 K7 112.85(10) . 2_676
P1 O6 K6 110.22(15) . .
P1 O6 K2 102.13(15) . .
K6 O6 K2 100.80(11) . .
P1 O6 K3 163.31(19) . .
K6 O6 K3 84.42(8) . .
K2 O6 K3 82.15(8) . .
P1 O6 K5 90.77(15) . 2_675
K6 O6 K5 83.48(8) . 2_675
K2 O6 K5 163.85(11) . 2_675
K3 O6 K5 82.78(8) . 2_675
B2 O7 P1 133.1(2) 2_776 .
B2 O7 K4 124.62(19) 2_776 .
P1 O7 K4 96.91(12) . .
B2 O7 K1 105.4(2) 2_776 .
P1 O7 K1 102.48(14) . .
K4 O7 K1 79.44(7) . .
P1 O8 K6 155.0(2) . 2_665
P1 O8 K5 105.09(18) . 2_675
K6 O8 K5 96.79(11) 2_665 2_675
P1 O8 K1 101.06(18) . .
K6 O8 K1 77.45(10) 2_665 .
K5 O8 K1 120.39(15) 2_675 .
P1 O9 P3 131.74(19) . 1_545
P1 O9 K5 120.30(18) . 1_545
P3 O9 K5 104.46(13) 1_545 1_545
B1 O10 P5 128.9(2) 2_776 .
B1 O10 K5 103.83(18) 2_776 1_655
P5 O10 K5 112.99(13) . 1_655
B1 O10 K4 120.45(19) 2_776 .
P5 O10 K4 97.41(11) . .
K5 O10 K4 85.10(7) 1_655 .
P5 O11 P4 129.00(16) . 2_776
P5 O11 K2 137.14(13) . 2_776
P4 O11 K2 93.58(10) 2_776 2_776
P5 O11 K8 93.10(11) . 2_776
P4 O11 K8 92.71(12) 2_776 2_776
K2 O11 K8 88.97(8) 2_776 2_776
P5 O11 K2 95.45(11) . .
P4 O11 K2 97.04(11) 2_776 .
K2 O11 K2 71.49(6) 2_776 .
K8 O11 K2 158.60(10) 2_776 .
P5 O12 K6 158.60(19) . 1_665
P5 O12 K8 117.59(17) . 1_665
K6 O12 K8 83.53(9) 1_665 1_665
P5 O12 K8 105.77(16) . 2_776
K6 O12 K8 94.63(9) 1_665 2_776
K8 O12 K8 28.49(8) 1_665 2_776
P5 O12 K1 86.53(14) . 2_775
K6 O12 K1 76.24(8) 1_665 2_775
K8 O12 K1 145.31(12) 1_665 2_775
K8 O12 K1 125.38(13) 2_776 2_775
P5 O12 K5 87.86(14) . 1_655
K6 O12 K5 83.56(9) 1_665 1_655
K8 O12 K5 103.21(11) 1_665 1_655
K8 O12 K5 130.64(13) 2_776 1_655
K1 O12 K5 102.18(9) 2_775 1_655
P5 O13 K1 104.10(16) . 2_775
P5 O13 K3 168.70(18) . .
K1 O13 K3 84.26(8) 2_775 .
P5 O13 K4 96.68(13) . .
K1 O13 K4 81.48(8) 2_775 .
K3 O13 K4 92.03(8) . .
P5 O13 K2 92.17(14) . .
K1 O13 K2 163.51(11) 2_775 .
K3 O13 K2 79.26(8) . .
K4 O13 K2 99.52(9) . .
P4 O14 K3 129.63(15) . .
P4 O14 K7 107.55(13) . .
K3 O14 K7 93.57(8) . .
P4 O14 K2 96.53(12) . .
K3 O14 K2 84.85(7) . .
K7 O14 K2 149.47(10) . .
P4 O14 K2 99.93(12) . 2_776
K3 O14 K2 127.29(9) . 2_776
K7 O14 K2 86.12(7) . 2_776
K2 O14 K2 71.18(6) . 2_776
B2 O15 B1 124.6(3) . .
B2 O15 K2 105.34(19) . 2_776
B1 O15 K2 116.4(2) . 2_776
B2 O15 K7 105.7(2) . .
B1 O15 K7 108.3(2) . .
K2 O15 K7 90.86(8) 2_776 .
B1 O16 P4 123.7(2) . .
B1 O16 K7 134.57(19) . 2_676
P4 O16 K7 95.40(10) . 2_676
P3 O17 K2 107.88(17) . 1_565
P3 O17 K8 124.7(2) . 1_565
K2 O17 K8 91.54(12) 1_565 1_565
P3 O17 K7 92.31(15) . .
K2 O17 K7 159.78(12) 1_565 .
K8 O17 K7 77.37(9) 1_565 .
B2 O18 P3 129.1(2) 2_786 .
B2 O18 K1 106.5(2) 2_786 2_775
P3 O18 K1 107.26(12) . 2_775
B2 O18 K7 90.41(19) 2_786 2_786
P3 O18 K7 105.03(12) . 2_786
K1 O18 K7 118.93(8) 2_775 2_786
P3 O19 K3 166.34(16) . .
P3 O19 K7 98.64(13) . .
K3 O19 K7 90.87(7) . .
P3 O19 K5 97.72(13) . .
K3 O19 K5 87.29(7) . .
K7 O19 K5 113.62(9) . .
P3 O19 K1 91.03(11) . 2_775
K3 O19 K1 75.32(7) . 2_775
K7 O19 K1 134.16(10) . 2_775
K5 O19 K1 109.19(8) . 2_775

loop_
_geom_bond_atom_site_label_1
_geom_bond_atom_site_label_2
_geom_bond_distance
_geom_bond_site_symmetry_2
K1 O13 2.712(3) 2_775
K1 O18 2.754(3) 2_775
K1 O2 2.793(3) 1_655
K1 O7 2.989(3) .
K1 O1 2.993(2) 2_665
K1 O8 3.073(4) .
K1 O1 3.121(3) 1_655
K1 O12 3.143(3) 2_775
K1 O19 3.204(3) 2_775
K1 P5 3.3876(13) 2_775
K1 P2 3.4257(13) 1_655
K1 B2 3.480(4) 1_544
K2 O15 2.750(3) 2_776
K2 O17 2.785(3) 1_545
K2 O6 2.842(3) .
K2 O11 2.913(3) 2_776
K2 O14 2.920(3) .
K2 O11 2.997(3) .
K2 O14 3.011(3) 2_776
K2 O13 3.164(3) .
K2 B2 3.413(4) 2_776
K2 K2 3.4527(17) 2_776
K2 P3 3.5249(12) 1_545
K2 P4 3.5834(13) 2_776
K3 O2 2.658(2) 2_675
K3 O14 2.683(3) .
K3 O13 2.747(3) .
K3 O19 2.764(3) .
K3 O4 2.777(3) .
K3 O6 2.916(3) .
K3 O3 2.986(2) .
K3 K1 3.6623(11) 2_775
K3 P2 3.7346(12) 2_675
K3 K5 4.0159(12) 2_675
K4 O2 2.847(2) 2_675
K4 O2 2.847(2) 1_655
K4 O7 2.979(2) 2_775
K4 O7 2.979(2) .
K4 O10 3.051(3) .
K4 O10 3.051(3) 2_775
K4 O13 3.113(3) .
K4 O13 3.113(3) 2_775
K4 P1 3.5158(9) 2_775
K4 P5 3.5957(9) 2_775
K4 K1 3.8137(9) 2_775
K4 K5 3.9483(9) 1_655
K5 O4 2.582(3) 2_675
K5 O10 2.781(3) 1_455
K5 O9 2.803(3) 1_565
K5 O8 2.816(4) 2_675
K5 O3 2.960(2) .
K5 O19 3.058(3) .
K5 O2 3.102(3) .
K5 O6 3.152(3) 2_675
K5 O12 3.424(4) 1_455
K5 B1 3.468(4) 2_676
K5 P1 3.4949(13) 2_675
K5 P5 3.6750(12) 1_455
K6 O12 2.634(3) 1_445
K6 O8 2.637(3) 2_665
K6 O4 2.678(3) .
K6 O5 2.700(3) .
K6 O6 2.736(3) .
K6 O1 3.134(2) .
K6 K1 3.5886(13) 2_665
K6 K5 3.9320(12) 2_675
K6 K8 3.962(2) 2_666
K6 K5 4.0794(12) 1_545
K6 K7 4.6731(13) 2_676
K7 O14 2.811(3) .
K7 O15 2.834(3) .
K7 O19 2.858(3) .
K7 O5 2.888(3) 2_676
K7 O17 3.014(4) .
K7 O16 3.073(2) 2_676
K7 O18 3.154(3) 2_786
K7 P4 3.5728(14) 2_676
K7 K8 3.734(2) 1_565
K7 P3 3.8684(14) 2_786
K7 K2 3.9782(14) 2_776
K7 K6 4.6731(13) 2_676
K8 K8 1.352(4) 2_666
K8 O5 2.689(3) 2_666
K8 O5 2.733(3) .
K8 O12 2.740(4) 1_445
K8 O12 2.754(4) 2_776
K8 O17 2.960(4) 1_545
K8 O11 2.965(3) 2_776
K8 P5 3.4562(19) 2_776
K8 P4 3.5759(18) 2_666
K8 P5 3.6597(19) 1_445
K8 K7 3.734(2) 1_545
K8 K6 3.962(2) 2_666
B1 O15 1.428(4) .
B1 O3 1.459(4) 2_676
B1 O16 1.491(4) .
B1 O10 1.511(4) 2_776
B1 K5 3.468(4) 2_676
B2 O15 1.420(5) .
B2 O1 1.477(4) 2_676
B2 O18 1.485(4) 2_786
B2 O7 1.490(5) 2_776
B2 K2 3.412(4) 2_776
B2 K1 3.480(4) 1_566
P1 O8 1.462(3) .
P1 O6 1.469(3) .
P1 O7 1.543(3) .
P1 O9 1.590(3) .
P1 K5 3.4949(13) 2_675
P1 K5 3.8575(12) 1_545
P2 O4 1.484(2) .
P2 O2 1.490(3) .
P2 O3 1.590(2) .
P2 O1 1.597(2) .
P2 K1 3.4256(13) 1_455
P2 K3 3.7346(12) 2_675
P3 O17 1.468(3) .
P3 O19 1.472(2) .
P3 O18 1.567(2) .
P3 O9 1.615(3) 1_565
P3 K2 3.5249(12) 1_565
P3 K1 3.5494(13) 2_775
P3 K7 3.8684(14) 2_786
P4 O5 1.483(3) .
P4 O14 1.491(3) .
P4 O16 1.556(2) .
P4 O11 1.632(3) 2_776
P4 K7 3.5728(14) 2_676
P4 K8 3.5759(18) 2_666
P4 K2 3.5834(13) 2_776
P5 O12 1.469(3) .
P5 O13 1.473(3) .
P5 O10 1.550(2) .
P5 O11 1.623(3) .
P5 K1 3.3876(13) 2_775
P5 K8 3.4561(19) 2_776
P5 K8 3.660(2) 1_665
P5 K5 3.6750(12) 1_655
O1 B2 1.477(4) 2_676
O1 K1 2.993(2) 2_665
O1 K1 3.121(3) 1_455
O2 K3 2.658(2) 2_675
O2 K1 2.793(3) 1_455
O2 K4 2.847(2) 1_455
O3 B1 1.459(4) 2_676
O4 K5 2.582(2) 2_675
O5 K8 2.689(3) 2_666
O5 K7 2.888(3) 2_676
O6 K5 3.152(3) 2_675
O7 B2 1.490(5) 2_776
O8 K6 2.637(3) 2_665
O8 K5 2.816(4) 2_675
O9 P3 1.615(3) 1_545
O9 K5 2.803(3) 1_545
O10 B1 1.511(4) 2_776
O10 K5 2.781(3) 1_655
O11 P4 1.632(3) 2_776
O11 K2 2.913(3) 2_776
O11 K8 2.965(3) 2_776
O12 K6 2.634(3) 1_665
O12 K8 2.740(4) 1_665
O12 K8 2.754(4) 2_776
O12 K1 3.143(3) 2_775
O12 K5 3.424(4) 1_655
O13 K1 2.712(3) 2_775
O14 K2 3.011(3) 2_776
O15 K2 2.750(3) 2_776
O16 K7 3.073(2) 2_676
O17 K2 2.785(3) 1_565
O17 K8 2.960(4) 1_565
O18 B2 1.485(4) 2_786
O18 K1 2.754(3) 2_775
O18 K7 3.154(3) 2_786
O19 K1 3.203(3) 2_775
